data_6000024
loop_
_publ_author_name
'Gladyshevskii, R. E.'
'Cenzual, K.'
'Flack, H. D.'
'Parthe, E.'

_publ_section_title
;
 Structure of RNI3Al9 (R = Y, Gd, Dy, Er) with either ordered or partly
 disordered arrangement of Al-atom triangles and rare-earth-metal atoms
;
_journal_issue 3
_journal_name_full 'Acta Crystallographica Section B'
_journal_page_first 468
_journal_page_last 474
_journal_paper_doi 10.1107/S010876819201173X
_journal_volume 49
_journal_year 1993
_chemical_formula_sum 'Al9 Dy Ni3'
_space_group_name_H-M_alt 'R 3 2'
_cell_angle_alpha 90.000
_cell_angle_beta 90.000
_cell_angle_gamma 120.000
_cell_length_a 7.2723
_cell_length_b 7.2723
_cell_length_c 27.3440
_cell_volume 1252.38
_cod_duplicate_entry 2100949
_cod_database_code 6000024

loop_
_atom_site_label
_atom_site_fract_x
_atom_site_fract_y
_atom_site_fract_z
? ? ? ?
